data_2219014
loop_
_publ_author_name
'Cheng, Xiang-Wei'

_publ_section_title
;
 Methyl <i>N</i>'-[(<i>E</i>)-1-phenylethylidene]hydrazinecarboxylate
;
_journal_coeditor_code HB2751
_journal_issue 8
_journal_name_full 'Acta Crystallographica Section E'
_journal_page_first o1384
_journal_paper_doi 10.1107/S1600536808019259
_journal_volume 64
_journal_year 2008
_chemical_formula_iupac 'C10 H12 N2 O2'
_chemical_formula_moiety 'C10 H12 N2 O2'
_chemical_formula_sum 'C10 H12 N2 O2'
_chemical_formula_weight 192.22
_chemical_name_systematic
;
Methyl <i>N</i>'-[(<i>E</i>)-1-phenylethylidene]hydrazinecarboxylate
;
_space_group_IT_number 29
_symmetry_cell_setting orthorhombic
_symmetry_space_group_name_Hall 'P 2c -2ac'
_symmetry_space_group_name_H-M 'P c a 21'
_atom_sites_solution_hydrogens mixed
_atom_sites_solution_primary direct
_atom_sites_solution_secondary difmap
_audit_creation_method SHELXL-97
_cell_angle_alpha 90.00
_cell_angle_beta 90.00
_cell_angle_gamma 90.00
_cell_formula_units_Z 4
_cell_length_a 6.6733(5)
_cell_length_b 19.8940(14)
_cell_length_c 7.7254(5)
_cell_measurement_reflns_used 971
_cell_measurement_temperature 123(2)
_cell_measurement_theta_max 25.0
_cell_measurement_theta_min 2.0
_cell_volume 1025.61(12)
_computing_cell_refinement 'SAINT (Bruker, 2002)'
_computing_data_collection 'SMART (Bruker, 2002)'
_computing_data_reduction 'SAINT (Bruker, 2002)'
_computing_molecular_graphics 'SHELXTL (Sheldrick, 2008)'
_computing_publication_material 'SHELXTL (Sheldrick, 2008)'
_computing_structure_refinement 'SHELXL97 (Sheldrick, 2008)'
_computing_structure_solution 'SHELXS97 (Sheldrick, 2008)'
_diffrn_ambient_temperature 123(2)
_diffrn_measured_fraction_theta_full 0.995
_diffrn_measured_fraction_theta_max 0.995
_diffrn_measurement_device_type 'Bruker SMART CCD'
_diffrn_measurement_method \w
_diffrn_radiation_monochromator graphite
_diffrn_radiation_source 'fine-focus sealed tube'
_diffrn_radiation_type MoK\a
_diffrn_radiation_wavelength 0.71073
_diffrn_reflns_av_R_equivalents 0.0218
_diffrn_reflns_av_sigmaI/netI 0.0108
_diffrn_reflns_limit_h_max 7
_diffrn_reflns_limit_h_min -7
_diffrn_reflns_limit_k_max 21
_diffrn_reflns_limit_k_min -23
_diffrn_reflns_limit_l_max 9
_diffrn_reflns_limit_l_min -8
_diffrn_reflns_number 10169
_diffrn_reflns_theta_full 25.01
_diffrn_reflns_theta_max 25.00
_diffrn_reflns_theta_min 2.05
_exptl_absorpt_coefficient_mu 0.088
_exptl_absorpt_correction_T_max 0.968
_exptl_absorpt_correction_T_min 0.965
_exptl_absorpt_correction_type multi-scan
_exptl_absorpt_process_details '(SADABS; Bruker, 2002)'
_exptl_crystal_colour colourless
_exptl_crystal_density_diffrn 1.245
_exptl_crystal_density_method 'not measured'
_exptl_crystal_description Block
_exptl_crystal_F_000 408
_exptl_crystal_size_max 0.26
_exptl_crystal_size_mid 0.25
_exptl_crystal_size_min 0.23
_refine_diff_density_max 0.109
_refine_diff_density_min -0.085
_refine_ls_abs_structure_details none
_refine_ls_extinction_method none
_refine_ls_goodness_of_fit_ref 1.142
_refine_ls_hydrogen_treatment mixed
_refine_ls_matrix_type full
_refine_ls_number_parameters 143
_refine_ls_number_reflns 971
_refine_ls_number_restraints 1
_refine_ls_restrained_S_all 1.141
_refine_ls_R_factor_all 0.0287
_refine_ls_R_factor_gt 0.0276
_refine_ls_shift/su_max 0.048
_refine_ls_shift/su_mean 0.002
_refine_ls_structure_factor_coef Fsqd
_refine_ls_weighting_details 'calc w=1/[\s^2^(Fo^2^)+(0.0468P)^2^+0.0621P] where P=(Fo^2^+2Fc^2^)/3'
_refine_ls_weighting_scheme calc
_refine_ls_wR_factor_gt 0.0752
_refine_ls_wR_factor_ref 0.0764
_reflns_number_gt 935
_reflns_number_total 971
_reflns_threshold_expression I>2\s(I)
_cod_data_source_file hb2751.cif
_cod_data_source_block I
_cod_depositor_comments
;
The following automatic conversions were performed:
'_symmetry_cell_setting' value 'Orthorhombic' changed to 'orthorhombic'
according to '/home/saulius/struct/CIF-dictionaries/cif_core.dic'
dictionary named 'cif_core.dic' version 2.4.1 from 2010-06-29.

Automatic conversion script
Id: cif_fix_enum 1527 2010-12-29 10:47:43Z saulius 

The following automatic conversions were performed:

'_symmetry_cell_setting' value 'Orthorhombic' changed to
'orthorhombic' according to
/home/saulius/struct/CIF-dictionaries/cif_core.dic dictionary named
'cif_core.dic' version 2.4.1 from 2010-06-29.

Automatic conversion script
Id: cif_fix_values 1715 2011-07-08 13:25:40Z adriana 

The following automatic conversions were performed:

'_atom_sites_solution_hydrogens' value 'difmap and geom' was changed
to 'mixed'.

Automatic conversion script
Id: cif_fix_values 6452 2018-10-05 10:23:21Z andrius 
;
_cod_database_code 2219014
_cod_database_fobs_code 2219014

loop_
_symmetry_equiv_pos_as_xyz
'x, y, z'
'-x, -y, z+1/2'
'-x+1/2, y, z+1/2'
'x+1/2, -y, z'

loop_
_atom_site_type_symbol
_atom_site_label
_atom_site_fract_x
_atom_site_fract_y
_atom_site_fract_z
_atom_site_U_iso_or_equiv
_atom_site_adp_type
_atom_site_calc_flag
_atom_site_refinement_flags
_atom_site_occupancy
O O2 0.8998(2) 0.42251(7) 0.4199(2) 0.0606(4) Uani d . 1
O O1 0.9765(2) 0.37588(7) 0.1622(2) 0.0563(4) Uani d . 1
N N2 0.7026(3) 0.34290(8) 0.3197(2) 0.0491(4) Uani d . 1
N N1 0.6763(2) 0.28503(7) 0.2224(2) 0.0472(4) Uani d . 1
C C6 0.5017(3) 0.18464(9) 0.1633(3) 0.0467(4) Uani d . 1
C C8 0.5153(3) 0.25135(9) 0.2518(2) 0.0471(4) Uani d . 1
C C9 0.8707(3) 0.37937(9) 0.2891(3) 0.0448(4) Uani d . 1
C C4 0.6331(3) 0.16677(11) 0.0313(4) 0.0632(6) Uani d . 1
H H4 0.7287 0.1986 -0.0087 0.076 Uiso calc R 1
C C5 0.3635(3) 0.13717(10) 0.2157(3) 0.0610(5) Uani d . 1
H H5 0.2700 0.1480 0.3041 0.073 Uiso calc R 1
C C7 0.3524(4) 0.27326(16) 0.3717(4) 0.0703(7) Uani d . 1
C C2 0.6270(4) 0.10375(11) -0.0424(4) 0.0688(7) Uani d . 1
H H2A 0.7188 0.0926 -0.1320 0.083 Uiso calc R 1
C C1 0.4902(4) 0.05692(10) 0.0119(4) 0.0634(6) Uani d . 1
H H1 0.4865 0.0135 -0.0393 0.076 Uiso calc R 1
C C10 1.0751(3) 0.46413(12) 0.4084(4) 0.0729(7) Uani d . 1
H H10A 1.0816 0.4937 0.5096 0.109 Uiso calc R 1
H H10B 1.0684 0.4914 0.3029 0.109 Uiso calc R 1
H H10C 1.1949 0.4357 0.4048 0.109 Uiso calc R 1
C C3 0.3594(4) 0.07359(11) 0.1404(4) 0.0665(6) Uani d . 1
H H3 0.2642 0.0414 0.1792 0.080 Uiso calc R 1
H H10 0.642(4) 0.3456(12) 0.414(5) 0.074(8) Uiso d . 1
H H11 0.239(7) 0.2525(14) 0.336(5) 0.100(9) Uiso d . 1
H H12 0.347(4) 0.3212(16) 0.373(5) 0.092(9) Uiso d . 1
H H13 0.400(8) 0.261(2) 0.480(9) 0.16(2) Uiso d . 1

loop_
_atom_site_aniso_label
_atom_site_aniso_U_11
_atom_site_aniso_U_22
_atom_site_aniso_U_33
_atom_site_aniso_U_12
_atom_site_aniso_U_13
_atom_site_aniso_U_23
O2 0.0663(8) 0.0588(8) 0.0566(9) -0.0113(7) 0.0026(8) -0.0173(7)
O1 0.0578(7) 0.0621(9) 0.0488(8) -0.0081(6) 0.0045(7) -0.0092(7)
N2 0.0621(10) 0.0459(8) 0.0394(9) -0.0059(7) 0.0030(8) -0.0046(7)
N1 0.0612(8) 0.0410(7) 0.0393(8) -0.0045(6) -0.0020(7) -0.0006(7)
C6 0.0555(10) 0.0438(9) 0.0408(10) -0.0039(8) -0.0054(8) 0.0032(8)
C8 0.0562(10) 0.0469(9) 0.0381(10) -0.0007(8) -0.0028(8) 0.0023(8)
C9 0.0507(9) 0.0410(9) 0.0428(10) 0.0029(7) -0.0068(8) -0.0024(8)
C4 0.0729(13) 0.0512(11) 0.0656(14) -0.0112(10) 0.0152(12) -0.0035(11)
C5 0.0684(12) 0.0596(11) 0.0549(12) -0.0151(10) 0.0044(10) -0.0012(11)
C7 0.0636(13) 0.0744(17) 0.0728(18) -0.0115(12) 0.0119(12) -0.0210(14)
C2 0.0804(14) 0.0563(12) 0.0698(16) -0.0010(11) 0.0110(13) -0.0104(12)
C1 0.0815(14) 0.0429(11) 0.0660(14) -0.0022(10) -0.0125(12) -0.0032(10)
C10 0.0673(13) 0.0730(15) 0.0786(16) -0.0169(11) -0.0033(13) -0.0243(14)
C3 0.0798(13) 0.0547(12) 0.0650(15) -0.0209(10) -0.0032(12) 0.0034(11)

loop_
_atom_type_symbol
_atom_type_description
_atom_type_scat_dispersion_real
_atom_type_scat_dispersion_imag
_atom_type_scat_source
C C 0.0033 0.0000 'International Tables Vol C Tables 4.2.6.8 and 6.1.1.4'
H H 0.0000 0.0000 'International Tables Vol C Tables 4.2.6.8 and 6.1.1.4'
N N 0.0061 0.0000 'International Tables Vol C Tables 4.2.6.8 and 6.1.1.4'
O O 0.0106 0.0000 'International Tables Vol C Tables 4.2.6.8 and 6.1.1.4'

loop_
_geom_angle_atom_site_label_1
_geom_angle_atom_site_label_2
_geom_angle_atom_site_label_3
_geom_angle
C9 O2 C10 116.16(17)
C9 N2 N1 117.04(17)
C9 N2 H10 121.1(18)
N1 N2 H10 117.8(18)
C8 N1 N2 116.30(16)
C5 C6 C4 117.5(2)
C5 C6 C8 120.90(19)
C4 C6 C8 121.57(17)
N1 C8 C7 124.42(19)
N1 C8 C6 115.63(16)
C7 C8 C6 119.88(18)
O1 C9 O2 124.28(17)
O1 C9 N2 126.33(18)
O2 C9 N2 109.35(17)
C2 C4 C6 121.1(2)
C2 C4 H4 119.4
C6 C4 H4 119.4
C6 C5 C3 120.8(2)
C6 C5 H5 119.6
C3 C5 H5 119.6
C8 C7 H11 107(2)
C8 C7 H12 109(2)
H11 C7 H12 115(3)
C8 C7 H13 103(3)
H11 C7 H13 116(4)
H12 C7 H13 106(4)
C1 C2 C4 120.8(2)
C1 C2 H2A 119.6
C4 C2 H2A 119.6
C3 C1 C2 119.0(2)
C3 C1 H1 120.5
C2 C1 H1 120.5
O2 C10 H10A 109.5
O2 C10 H10B 109.5
H10A C10 H10B 109.5
O2 C10 H10C 109.5
H10A C10 H10C 109.5
H10B C10 H10C 109.5
C1 C3 C5 120.8(2)
C1 C3 H3 119.6
C5 C3 H3 119.6

loop_
_geom_bond_atom_site_label_1
_geom_bond_atom_site_label_2
_geom_bond_distance
O2 C9 1.340(2)
O2 C10 1.436(2)
O1 C9 1.211(3)
N2 C9 1.357(2)
N2 N1 1.386(2)
N2 H10 0.84(3)
N1 C8 1.286(2)
C6 C5 1.381(3)
C6 C4 1.391(3)
C6 C8 1.496(3)
C8 C7 1.494(3)
C4 C2 1.378(3)
C4 H4 0.9500
C5 C3 1.392(3)
C5 H5 0.9500
C7 H11 0.91(4)
C7 H12 0.95(3)
C7 H13 0.93(6)
C2 C1 1.370(3)
C2 H2A 0.9500
C1 C3 1.363(4)
C1 H1 0.9500
C10 H10A 0.9800
C10 H10B 0.9800
C10 H10C 0.9800
C3 H3 0.9500

loop_
_geom_hbond_atom_site_label_D
_geom_hbond_atom_site_label_H
_geom_hbond_atom_site_label_A
_geom_hbond_site_symmetry_A
_geom_hbond_distance_DH
_geom_hbond_distance_HA
_geom_hbond_distance_DA
_geom_hbond_angle_DHA
_geom_hbond_publ_flag
N2 H10 O1 3_655 0.84(4) 2.16(4) 2.977(2) 167 yes
C2 H2A Cg1 3_654 0.95 2.96 3.827(2) 156 yes
C5 H5 Cg1 3_555 0.95 2.88 3.753(2) 156 yes

loop_
_geom_torsion_atom_site_label_1
_geom_torsion_atom_site_label_2
_geom_torsion_atom_site_label_3
_geom_torsion_atom_site_label_4
_geom_torsion
C9 N2 N1 C8 -179.38(17)
N2 N1 C8 C7 4.7(3)
N2 N1 C8 C6 -172.29(15)
C5 C6 C8 N1 164.0(2)
C4 C6 C8 N1 -12.9(3)
C5 C6 C8 C7 -13.1(3)
C4 C6 C8 C7 170.0(3)
C10 O2 C9 O1 -3.3(3)
C10 O2 C9 N2 178.85(18)
N1 N2 C9 O1 18.0(3)
N1 N2 C9 O2 -164.20(15)
C5 C6 C4 C2 -0.9(3)
C8 C6 C4 C2 176.1(2)
C4 C6 C5 C3 1.1(3)
C8 C6 C5 C3 -175.9(2)
C6 C4 C2 C1 0.3(4)
C4 C2 C1 C3 0.0(4)
C2 C1 C3 C5 0.2(4)
C6 C5 C3 C1 -0.8(4)

loop_
_cod_related_entry_id
_cod_related_entry_database
_cod_related_entry_code
1 ChemSpider 7890257
